data_2022014
loop_
_publ_author_name
'Jha, Kunal Kumar'
'Gruza, Barbara'
'Kumar, Prashant'
'Chodkiewicz, Michal Leszek'
'Dominiak, Paulina Maria'

_publ_section_title
;
 TAAM: a reliable and user friendly tool for hydrogen-atom location using
 routine X-ray diffraction data
;
_journal_issue 3
_journal_name_full 'Acta Crystallographica Section B Structural Science, Crystal Engineering and Materials'
_journal_paper_doi 10.1107/S2052520620002917
_journal_volume 76
_journal_year 2020
_chemical_formula_moiety 'C3 H6 N6 O6'
_chemical_formula_sum 'C3 H6 N6 O6'
_chemical_formula_weight 222.12
_space_group_crystal_system orthorhombic
_space_group_IT_number 61
_space_group_name_Hall '-P 2ac 2ab'
_space_group_name_H-M_alt 'P b c a'
_symmetry_Int_Tables_number 61
_audit_creation_date 2019-09-27
_audit_creation_method
;
Olex2 1.2
(compiled 2018.05.29 svn.r3508 for OlexSys, GUI svn.r5506)
;
_cell_angle_alpha 90
_cell_angle_beta 90
_cell_angle_gamma 90
_cell_formula_units_Z 8
_cell_length_a 11.3790(2)
_cell_length_b 10.5694(2)
_cell_length_c 13.1314(2)
_cell_measurement_temperature 120.0(2)
_cell_volume 1579.30(5)
_computing_molecular_graphics 'Olex2 (Dolomanov et al., 2009)'
_computing_publication_material 'Olex2 (Dolomanov et al., 2009)'
_computing_structure_refinement 'olex2.refine (Bourhis et al., 2015)'
_diffrn_ambient_temperature 120.0(2)
_diffrn_measured_fraction_theta_full 0.5299
_diffrn_measured_fraction_theta_max 0.5299
_diffrn_measurement_device_type 'Rigaku R axis Rapid'
_diffrn_radiation_type 'Mo K\a'
_diffrn_radiation_wavelength 0.71073
_diffrn_reflns_av_R_equivalents 0.0000
_diffrn_reflns_av_unetI/netI 0.0125
_diffrn_reflns_limit_h_max 28
_diffrn_reflns_limit_h_min 0
_diffrn_reflns_limit_k_max 21
_diffrn_reflns_limit_k_min 0
_diffrn_reflns_limit_l_max 34
_diffrn_reflns_limit_l_min 0
_diffrn_reflns_number 8057
_diffrn_reflns_theta_full 69.7059
_diffrn_reflns_theta_max 69.71
_diffrn_reflns_theta_min 3.05
_exptl_absorpt_coefficient_mu 0.178
_exptl_crystal_density_diffrn 1.8682
_exptl_crystal_F_000 912.6433
_refine_diff_density_max 0.4996
_refine_diff_density_min -0.4765
_refine_diff_density_rms 0.0549
_refine_ls_d_res_high 0.3789
_refine_ls_d_res_low 6.6705
_refine_ls_goodness_of_fit_ref 1.0380
_refine_ls_hydrogen_treatment refall
_refine_ls_matrix_type full
_refine_ls_number_constraints 0
_refine_ls_number_parameters 190
_refine_ls_number_reflns 8057
_refine_ls_number_restraints 0
_refine_ls_restrained_S_all 1.0380
_refine_ls_R_factor_all 0.0219
_refine_ls_R_factor_gt 0.0219
_refine_ls_shift/su_max 0.0003
_refine_ls_shift/su_mean 0.0000
_refine_ls_structure_factor_coef Fsqd
_refine_ls_weighting_details 'w=1/[\s^2^(Fo^2^)+(0.0261P)^2^+0.1684P] where P=(Fo^2^+2Fc^2^)/3'
_refine_ls_weighting_scheme calc
_refine_ls_wR_factor_gt 0.0552
_refine_ls_wR_factor_ref 0.0552
_reflns_Friedel_coverage 0.0
_reflns_limit_h_max 28
_reflns_limit_h_min 0
_reflns_limit_k_max 21
_reflns_limit_k_min 0
_reflns_limit_l_max 34
_reflns_limit_l_min 0
_reflns_number_gt 8057
_reflns_number_total 8057
_reflns_threshold_expression I>=2u(I)
_cod_data_source_file 73_TAAM_ANIS_max.cif
_cod_data_source_block 73_TAAM_ANIS_max
_cod_database_code 2022014
_olex2_refinement_description
;
;
_olex2_submission_special_instructions 'No special instructions were received'

loop_
_space_group_symop_id
_space_group_symop_operation_xyz
1 x,y,z
2 x+1/2,-y+1/2,-z
3 -x,y+1/2,-z+1/2
4 -x+1/2,-y,z+1/2
5 -x,-y,-z
6 -x-1/2,y-1/2,z
7 x,-y-1/2,z-1/2
8 x-1/2,y,-z-1/2

loop_
_atom_site_label
_atom_site_type_symbol
_atom_site_fract_x
_atom_site_fract_y
_atom_site_fract_z
_atom_site_U_iso_or_equiv
_atom_site_adp_type
_atom_site_occupancy
_atom_site_refinement_flags_posn
O(1) O 0.567472(17) 0.43498(2) 0.267945(14) 0.00727(3) Uani 1.000000 .
O(2) O 0.593104(18) 0.23669(2) 0.229945(16) 0.00839(3) Uani 1.000000 .
O(3) O 0.463517(19) 0.13262(2) -0.027508(16) 0.00888(3) Uani 1.000000 .
O(4) O 0.350621(18) 0.25451(2) -0.117410(13) 0.00825(3) Uani 1.000000 .
O(5) O 0.319519(19) 0.53409(2) -0.072728(13) 0.00803(3) Uani 1.000000 .
O(6) O 0.433761(18) 0.60500(2) 0.046537(16) 0.00825(3) Uani 1.000000 .
N(1) N 0.434607(18) 0.33662(2) 0.174301(14) 0.00534(3) Uani 1.000000 .
N(2) N 0.317498(17) 0.23594(2) 0.050242(13) 0.00472(3) Uani 1.000000 .
N(3) N 0.296219(17) 0.46124(2) 0.085893(14) 0.00490(3) Uani 1.000000 .
N(4) N 0.536719(17) 0.33576(2) 0.227943(13) 0.00506(3) Uani 1.000000 .
N(5) N 0.383600(18) 0.20803(2) -0.037417(14) 0.00530(3) Uani 1.000000 .
N(6) N 0.355742(18) 0.53649(2) 0.014456(14) 0.00536(3) Uani 1.000000 .
C(1) C 0.35516(2) 0.44482(3) 0.183467(16) 0.00553(3) Uani 1.000000 .
C(2) C 0.37738(2) 0.21704(3) 0.146943(16) 0.00548(3) Uani 1.000000 .
C(3) C 0.23965(2) 0.34643(3) 0.046393(16) 0.00512(3) Uani 1.000000 .
H(1a H 0.2861(7) 0.4236(7) 0.2384(6) 0.0228(18) Uani 1.000000 .
H(1b H 0.4031(7) 0.5263(7) 0.2043(7) 0.0253(19) Uani 1.000000 .
H(2a H 0.4404(7) 0.1419(7) 0.1425(6) 0.0249(19) Uani 1.000000 .
H(2b H 0.3112(7) 0.1946(7) 0.2027(5) 0.0180(16) Uani 1.000000 .
H(3a H 0.2089(7) 0.3623(7) -0.0276(6) 0.0211(17) Uani 1.000000 .
H(3b H 0.1688(7) 0.3237(7) 0.0971(6) 0.0253(19) Uani 1.000000 .

loop_
_atom_site_aniso_label
_atom_site_aniso_U_11
_atom_site_aniso_U_22
_atom_site_aniso_U_33
_atom_site_aniso_U_12
_atom_site_aniso_U_13
_atom_site_aniso_U_23
O(1) 0.00639(6) 0.00823(9) 0.00720(5) -0.00113(5) -0.00201(4) -0.00094(5)
O(2) 0.00647(6) 0.00802(9) 0.01067(6) 0.00152(5) -0.00253(4) 0.00062(6)
O(3) 0.00806(6) 0.00950(10) 0.00908(6) 0.00288(6) 0.00218(4) -0.00065(6)
O(4) 0.00984(6) 0.01066(10) 0.00426(4) 0.00059(6) 0.00082(4) 0.00005(5)
O(5) 0.00971(6) 0.00867(9) 0.00570(4) -0.00016(6) 0.00061(4) 0.00172(5)
O(6) 0.00714(6) 0.00713(9) 0.01047(6) -0.00218(5) 0.00110(4) 0.00012(6)
N(1) 0.00498(5) 0.00470(9) 0.00633(5) 0.00004(5) -0.00186(4) -0.00031(5)
N(2) 0.00509(5) 0.00507(9) 0.00399(4) 0.00038(5) -0.00015(3) -0.00041(5)
N(3) 0.00499(5) 0.00487(9) 0.00483(4) -0.00026(5) -0.00054(3) 0.00026(5)
N(4) 0.00446(5) 0.00601(9) 0.00470(4) -0.00022(5) -0.00088(3) 0.00049(5)
N(5) 0.00532(5) 0.00592(9) 0.00467(4) -0.00023(5) 0.00084(4) -0.00064(5)
N(6) 0.00494(5) 0.00513(9) 0.00600(5) 0.00023(5) 0.00077(4) 0.00055(5)
C(1) 0.00586(6) 0.00564(10) 0.00510(5) 0.00069(6) -0.00077(4) -0.00073(6)
C(2) 0.00663(7) 0.00491(10) 0.00489(5) -0.00049(6) -0.00089(4) 0.00032(5)
C(3) 0.00409(6) 0.00600(10) 0.00526(5) -0.00024(6) -0.00030(4) -0.00026(5)
H(1a 0.019(4) 0.025(4) 0.025(4) 0.006(3) 0.004(3) 0.009(3)
H(1b 0.022(4) 0.013(4) 0.041(5) 0.003(3) -0.001(4) -0.006(4)
H(2a 0.018(4) 0.025(5) 0.032(5) 0.007(4) -0.004(3) -0.005(4)
H(2b 0.024(4) 0.019(4) 0.011(3) -0.006(3) 0.004(3) -0.001(3)
H(3a 0.026(4) 0.019(4) 0.018(4) 0.005(3) 0.002(3) 0.002(3)
H(3b 0.029(5) 0.023(4) 0.024(4) -0.009(4) 0.011(4) -0.003(3)

loop_
_atom_type_symbol
_atom_type_description
_atom_type_scat_dispersion_real
_atom_type_scat_dispersion_imag
_atom_type_scat_source
_atom_type_scat_dispersion_source
C C 0.00347 0.00161 'Clementi & Roetti, C., At. Data Nucl. Data Tables 1974, 14, (177-478); Clementi & Raimondi, J. Chem. Phys., 1963, 38, (2686-2689)' 'Henke, Gullikson and Davis, At. Data and Nucl. Data Tables, 1993, 54, 2'
H H 0.00000 0.00000 'Clementi & Roetti, C., At. Data Nucl. Data Tables 1974, 14, (177-478); Clementi & Raimondi, J. Chem. Phys., 1963, 38, (2686-2689)' 'Henke, Gullikson and Davis, At. Data and Nucl. Data Tables, 1993, 54, 2'
N N 0.00653 0.00323 'Clementi & Roetti, C., At. Data Nucl. Data Tables 1974, 14, (177-478); Clementi & Raimondi, J. Chem. Phys., 1963, 38, (2686-2689)' 'Henke, Gullikson and Davis, At. Data and Nucl. Data Tables, 1993, 54, 2'
O O 0.01158 0.00611 'Clementi & Roetti, C., At. Data Nucl. Data Tables 1974, 14, (177-478); Clementi & Raimondi, J. Chem. Phys., 1963, 38, (2686-2689)' 'Henke, Gullikson and Davis, At. Data and Nucl. Data Tables, 1993, 54, 2'

loop_
_geom_angle_atom_site_label_1
_geom_angle_atom_site_label_2
_geom_angle_atom_site_label_3
_geom_angle
_geom_angle_site_symmetry_1
_geom_angle_site_symmetry_3
_geom_angle_publ_flag
C(1) N(1) N(4) 119.41(2) . . ?
C(2) N(1) N(4) 120.06(2) . . ?
C(2) N(1) C(1) 114.803(19) . . ?
C(2) N(2) N(5) 115.792(19) . . ?
C(3) N(2) N(5) 117.505(19) . . ?
C(3) N(2) C(2) 114.977(19) . . ?
C(1) N(3) N(6) 115.666(19) . . ?
C(3) N(3) N(6) 116.335(18) . . ?
C(3) N(3) C(1) 114.46(2) . . ?
O(2) N(4) O(1) 124.88(2) . . ?
N(1) N(4) O(1) 117.47(2) . . ?
N(1) N(4) O(2) 117.61(2) . . ?
O(4) N(5) O(3) 125.91(2) . . ?
N(2) N(5) O(3) 116.73(2) . . ?
N(2) N(5) O(4) 117.14(2) . . ?
O(6) N(6) O(5) 125.68(2) . . ?
N(3) N(6) O(5) 116.96(2) . . ?
N(3) N(6) O(6) 117.149(19) . . ?
N(3) C(1) N(1) 107.781(19) . . ?
H(1a C(1) N(1) 109.8(4) . . ?
H(1a C(1) N(3) 106.0(4) . . ?
H(1b C(1) N(1) 109.9(4) . . ?
H(1b C(1) N(3) 111.6(5) . . ?
H(1b C(1) H(1a 111.6(6) . . ?
N(2) C(2) N(1) 107.67(2) . . ?
H(2a C(2) N(1) 110.8(4) . . ?
H(2a C(2) N(2) 111.6(4) . . ?
H(2b C(2) N(1) 109.5(4) . . ?
H(2b C(2) N(2) 107.2(4) . . ?
H(2b C(2) H(2a 110.0(6) . . ?
N(3) C(3) N(2) 112.403(18) . . ?
H(3a C(3) N(2) 111.2(4) . . ?
H(3a C(3) N(3) 110.0(4) . . ?
H(3b C(3) N(2) 104.7(4) . . ?
H(3b C(3) N(3) 107.2(4) . . ?
H(3b C(3) H(3a 111.2(6) . . ?

loop_
_geom_bond_atom_site_label_1
_geom_bond_atom_site_label_2
_geom_bond_distance
_geom_bond_site_symmetry_2
_geom_bond_publ_flag
O(1) N(4) 1.2240(3) . ?
O(2) N(4) 1.2283(3) . ?
O(3) N(5) 1.2163(3) . ?
O(4) N(5) 1.2188(3) . ?
O(5) N(6) 1.2171(3) . ?
O(6) N(6) 1.2206(3) . ?
N(1) N(4) 1.3588(3) . ?
N(1) C(1) 1.4627(4) . ?
N(1) C(2) 1.4664(4) . ?
N(2) N(5) 1.4063(3) . ?
N(2) C(2) 1.4549(3) . ?
N(2) C(3) 1.4666(3) . ?
N(3) N(6) 1.4040(3) . ?
N(3) C(1) 1.4566(3) . ?
N(3) C(3) 1.4684(3) . ?
C(1) H(1a 1.090(8) . ?
C(1) H(1b 1.056(8) . ?
C(2) H(2a 1.072(8) . ?
C(2) H(2b 1.077(7) . ?
C(3) H(3a 1.046(8) . ?
C(3) H(3b 1.073(8) . ?
